data_1506483
loop_
_publ_author_name
'Zhang, Guang-Wen'
'Ma, Xiang-Quan'
'Kurihara, Hiroshi'
'Zhang, Cui-Xian'
'Yao, Xin-Sheng'
'Su, Jing-Yu'
'Zeng, Long-Mei'

_publ_section_title
;
 New hemiketal steroid from the soft coral Cladiella sp.
;
_journal_issue 6
_journal_name_full 'Organic letters'
_journal_page_first 991
_journal_page_last 994
_journal_paper_doi 10.1021/ol0477475
_journal_volume 7
_journal_year 2005
_chemical_absolute_configuration unk
_chemical_formula_moiety 'C27 H40 O3'
_chemical_formula_sum 'C27 H40 O3'
_chemical_formula_weight 412.59
_chemical_name_systematic
; 
 ? 
;
_space_group_IT_number 19
_symmetry_cell_setting orthorhombic
_symmetry_space_group_name_Hall 'P 2ac 2ab'
_symmetry_space_group_name_H-M 'P 21 21 21'
_atom_sites_solution_hydrogens geom
_atom_sites_solution_primary direct
_atom_sites_solution_secondary difmap
_audit_creation_method SHELXL-97
_cell_angle_alpha 90.00
_cell_angle_beta 90.00
_cell_angle_gamma 90.00
_cell_formula_units_Z 8
_cell_length_a 12.0167(16)
_cell_length_b 13.6419(19)
_cell_length_c 29.948(4)
_cell_measurement_reflns_used 986
_cell_measurement_temperature 293(2)
_cell_measurement_theta_max 26.34
_cell_measurement_theta_min 3.46
_cell_volume 4909.4(12)
_computing_cell_refinement 'Bruker SMART'
_computing_data_collection 'Bruker SMART'
_computing_data_reduction 'Bruker SAINT'
_computing_molecular_graphics 'Bruker SHELXTL'
_computing_publication_material 'Bruker SHELXTL'
_computing_structure_refinement 'SHELXL-97 (Sheldrick, 1997)'
_computing_structure_solution 'SHELXS-97 (Sheldrick, 1990)'
_diffrn_ambient_temperature 293(2)
_diffrn_measured_fraction_theta_full 0.994
_diffrn_measured_fraction_theta_max 0.994
_diffrn_measurement_device_type 'CCD area detector'
_diffrn_measurement_method 'phi and omega scans'
_diffrn_radiation_monochromator graphite
_diffrn_radiation_source 'fine-focus sealed tube'
_diffrn_radiation_type MoK\a
_diffrn_radiation_wavelength 0.71073
_diffrn_reflns_av_R_equivalents 0.0291
_diffrn_reflns_av_sigmaI/netI 0.0247
_diffrn_reflns_limit_h_max 14
_diffrn_reflns_limit_h_min -15
_diffrn_reflns_limit_k_max 16
_diffrn_reflns_limit_k_min -17
_diffrn_reflns_limit_l_max 38
_diffrn_reflns_limit_l_min -35
_diffrn_reflns_number 29007
_diffrn_reflns_theta_full 27.03
_diffrn_reflns_theta_max 27.03
_diffrn_reflns_theta_min 1.83
_exptl_absorpt_coefficient_mu 0.071
_exptl_absorpt_correction_T_max 0.9689
_exptl_absorpt_correction_T_min 0.9656
_exptl_absorpt_correction_type multi-scan
_exptl_absorpt_process_details 'SADABS (Sheldrick, 1996)'
_exptl_crystal_colour colorless
_exptl_crystal_density_diffrn 1.116
_exptl_crystal_density_meas ?
_exptl_crystal_density_method 'not measured'
_exptl_crystal_description block
_exptl_crystal_F_000 1808
_exptl_crystal_size_max 0.50
_exptl_crystal_size_mid 0.45
_exptl_crystal_size_min 0.45
_refine_diff_density_max 0.301
_refine_diff_density_min -0.243
_refine_diff_density_rms 0.029
_refine_ls_extinction_method none
_refine_ls_goodness_of_fit_ref 1.035
_refine_ls_hydrogen_treatment mixed
_refine_ls_matrix_type full
_refine_ls_number_parameters 569
_refine_ls_number_reflns 5925
_refine_ls_number_restraints 88
_refine_ls_restrained_S_all 1.063
_refine_ls_R_factor_all 0.0570
_refine_ls_R_factor_gt 0.0456
_refine_ls_shift/su_max 0.000
_refine_ls_shift/su_mean 0.000
_refine_ls_structure_factor_coef Fsqd
_refine_ls_weighting_details 'calc w=1/[\s^2^(Fo^2^)+(0.0666P)^2^+0.8239P] where P=(Fo^2^+2Fc^2^)/3'
_refine_ls_weighting_scheme calc
_refine_ls_wR_factor_gt 0.1200
_refine_ls_wR_factor_ref 0.1299
_reflns_number_gt 4932
_reflns_number_total 5925
_reflns_threshold_expression >2sigma(I)
_cod_data_source_file ol0477475si20050206_053057.cif
_cod_data_source_block 03101m
_cod_depositor_comments
;
The following automatic conversions were performed:

'_symmetry_cell_setting' value 'Orthorhombic' changed to
'orthorhombic' according to
/home/saulius/struct/CIF-dictionaries/cif_core.dic dictionary named
'cif_core.dic' version 2.4.1 from 2010-06-29.

Automatic conversion script
Id: cif_fix_values 1715 2011-07-08 13:25:40Z adriana 

The following automatic conversions were performed:

'_exptl_crystal_density_meas' value 'none' was changed to '?' - the
value is perceived as not measured.

Automatic conversion script
Id: cif_fix_values 3008 2015-01-20 13:52:24Z robertas 
;
_cod_original_cell_volume 4909.5(12)
_cod_original_sg_symbol_H-M P2(1)2(1)2(1)
_cod_database_code 1506483

loop_
_symmetry_equiv_pos_as_xyz
'x, y, z'
'-x+1/2, -y, z+1/2'
'-x, y+1/2, -z+1/2'
'x+1/2, -y+1/2, -z'

loop_
_atom_site_label
_atom_site_type_symbol
_atom_site_fract_x
_atom_site_fract_y
_atom_site_fract_z
_atom_site_U_iso_or_equiv
_atom_site_adp_type
_atom_site_occupancy
_atom_site_symmetry_multiplicity
_atom_site_calc_flag
_atom_site_refinement_flags
_atom_site_disorder_assembly
_atom_site_disorder_group
C1 C 0.6573(3) 0.4234(2) 0.82332(9) 0.0623(7) Uani 1 1 d . . .
H1A H 0.6758 0.4002 0.8516 0.075 Uiso 1 1 calc R . .
C2 C 0.6811(3) 0.5158(2) 0.81391(12) 0.0703(8) Uani 1 1 d . . .
H2A H 0.7178 0.5537 0.8351 0.084 Uiso 1 1 calc R . .
C3 C 0.6515(3) 0.55983(19) 0.77130(12) 0.0666(8) Uani 1 1 d . . .
C4 C 0.5963(2) 0.49676(18) 0.73982(10) 0.0558(6) Uani 1 1 d . . .
H4A H 0.5760 0.5228 0.7123 0.067 Uiso 1 1 calc R . .
C5 C 0.5728(2) 0.40287(17) 0.74803(8) 0.0459(5) Uani 1 1 d . . .
C6 C 0.5251(2) 0.33740(19) 0.71267(9) 0.0543(6) Uani 1 1 d . . .
H6A H 0.5073 0.3755 0.6863 0.065 Uiso 1 1 calc R . .
H6B H 0.4573 0.3070 0.7234 0.065 Uiso 1 1 calc R . .
C7 C 0.6107(2) 0.25876(19) 0.70116(8) 0.0525(6) Uani 1 1 d . . .
H7A H 0.5784 0.2135 0.6798 0.063 Uiso 1 1 calc R . .
H7B H 0.6745 0.2895 0.6871 0.063 Uiso 1 1 calc R . .
C8 C 0.64988(18) 0.20162(15) 0.74203(7) 0.0378(4) Uani 1 1 d . . .
H8A H 0.5888 0.1603 0.7528 0.045 Uiso 1 1 calc R . .
C9 C 0.68818(18) 0.27001(15) 0.78019(7) 0.0372(4) Uani 1 1 d . . .
H9A H 0.7550 0.3033 0.7692 0.045 Uiso 1 1 calc R . .
C10 C 0.6025(2) 0.35351(16) 0.79160(8) 0.0443(5) Uani 1 1 d . . .
C11 C 0.7257(2) 0.20955(17) 0.82075(8) 0.0482(5) Uani 1 1 d . . .
H11A H 0.7491 0.2536 0.8444 0.058 Uiso 1 1 calc R . .
H11B H 0.6633 0.1714 0.8318 0.058 Uiso 1 1 calc R . .
C12 C 0.8217(2) 0.14046(17) 0.80913(8) 0.0468(5) Uani 1 1 d . . .
H12A H 0.8872 0.1789 0.8019 0.056 Uiso 1 1 calc R . .
H12B H 0.8391 0.1003 0.8349 0.056 Uiso 1 1 calc R . .
C13 C 0.79327(18) 0.07414(15) 0.76968(7) 0.0380(4) Uani 1 1 d . . .
C14 C 0.74953(19) 0.13683(16) 0.73089(7) 0.0404(5) Uani 1 1 d . . .
H14A H 0.8100 0.1827 0.7242 0.048 Uiso 1 1 calc R . .
C15 C 0.7470(3) 0.06623(19) 0.69112(8) 0.0592(7) Uani 1 1 d . . .
H15A H 0.7531 0.1014 0.6631 0.071 Uiso 1 1 calc R . .
H15B H 0.6791 0.0278 0.6910 0.071 Uiso 1 1 calc R . .
C16 C 0.8499(3) 0.0006(2) 0.69913(10) 0.0686(8) Uani 1 1 d . . .
H16A H 0.9074 0.0151 0.6774 0.082 Uiso 1 1 calc R . .
H16B H 0.8299 -0.0680 0.6965 0.082 Uiso 1 1 calc R . .
C17 C 0.8920(2) 0.02327(17) 0.74683(9) 0.0506(6) Uani 1 1 d . . .
H17A H 0.9512 0.0723 0.7439 0.061 Uiso 1 1 calc R . .
C18 C 0.71192(19) -0.00602(16) 0.78425(8) 0.0429(5) Uani 1 1 d . . .
H18A H 0.6504 0.0236 0.8003 0.052 Uiso 1 1 calc R . .
H18B H 0.6820 -0.0383 0.7580 0.052 Uiso 1 1 calc R . .
C19 C 0.4965(2) 0.3126(2) 0.81379(11) 0.0656(8) Uani 1 1 d . . .
H19A H 0.4464 0.3656 0.8203 0.098 Uiso 1 1 calc R . .
H19B H 0.5160 0.2797 0.8410 0.098 Uiso 1 1 calc R . .
H19C H 0.4610 0.2671 0.7939 0.098 Uiso 1 1 calc R . .
C20 C 0.9402(2) -0.06231(19) 0.77375(10) 0.0560(6) Uani 1 1 d . . .
H20A H 0.9745 -0.0336 0.8004 0.067 Uiso 1 1 calc R . .
C21 C 1.0336(3) -0.1138(3) 0.74819(16) 0.0934(13) Uani 1 1 d . . .
H21A H 1.0873 -0.0663 0.7385 0.140 Uiso 1 1 calc R . .
H21B H 1.0030 -0.1468 0.7227 0.140 Uiso 1 1 calc R . .
H21C H 1.0691 -0.1608 0.7674 0.140 Uiso 1 1 calc R . .
C22 C 0.8503(2) -0.13355(17) 0.79036(9) 0.0505(6) Uani 1 1 d . . .
C23 C 0.8921(3) -0.2075(2) 0.82458(10) 0.0639(7) Uani 1 1 d . A .
H23A H 0.8285 -0.2445 0.8353 0.077 Uiso 1 1 calc R . .
H23D H 0.9406 -0.2534 0.8093 0.077 Uiso 1 1 calc R . .
C24 C 0.9536(4) -0.1685(2) 0.86452(13) 0.0845(10) Uani 1 1 d DU . .
H24M H 1.0083 -0.1218 0.8538 0.101 Uiso 0.507(11) 1 calc PR A 2
H24N H 0.9008 -0.1324 0.8827 0.101 Uiso 0.507(11) 1 calc PR A 2
H24A H 0.9100 -0.1157 0.8773 0.101 Uiso 0.493(11) 1 d PR A 1
H24B H 1.0236 -0.1407 0.8545 0.101 Uiso 0.493(11) 1 d PR A 1
C25 C 0.9813(12) -0.2448(11) 0.9031(6) 0.133(4) Uani 0.493(11) 1 d PDU A 1
H25B H 0.9262 -0.2593 0.9262 0.159 Uiso 0.493(11) 1 calc PR A 1
C26 C 1.1064(14) -0.2130(12) 0.9166(7) 0.191(7) Uani 0.493(11) 1 d PDU A 1
H26A H 1.1052 -0.1488 0.9297 0.286 Uiso 0.493(11) 1 calc PR A 1
H26B H 1.1524 -0.2123 0.8904 0.286 Uiso 0.493(11) 1 calc PR A 1
H26C H 1.1359 -0.2591 0.9377 0.286 Uiso 0.493(11) 1 calc PR A 1
C27 C 1.0495(18) -0.3232(10) 0.8841(5) 0.171(6) Uani 0.493(11) 1 d PDU A 1
H27A H 1.0020 -0.3724 0.8713 0.256 Uiso 0.493(11) 1 calc PR A 1
H27B H 1.0941 -0.3521 0.9072 0.256 Uiso 0.493(11) 1 calc PR A 1
H27C H 1.0970 -0.2967 0.8613 0.256 Uiso 0.493(11) 1 calc PR A 1
C25B C 1.0085(18) -0.2348(11) 0.8924(4) 0.156(5) Uani 0.507(11) 1 d PDU A 2
H25C H 1.0845 -0.2467 0.8818 0.188 Uiso 0.507(11) 1 calc PR A 2
C26B C 1.0099(13) -0.1951(9) 0.9425(3) 0.128(4) Uani 0.507(11) 1 d PDU A 2
H26G H 1.0529 -0.2386 0.9609 0.192 Uiso 0.507(11) 1 calc PR A 2
H26H H 0.9351 -0.1919 0.9537 0.192 Uiso 0.507(11) 1 calc PR A 2
H26I H 1.0425 -0.1308 0.9431 0.192 Uiso 0.507(11) 1 calc PR A 2
C27B C 0.9561(14) -0.3271(10) 0.9066(5) 0.158(6) Uani 0.507(11) 1 d PDU A 2
H27G H 0.9481 -0.3697 0.8813 0.236 Uiso 0.507(11) 1 calc PR A 2
H27H H 0.8841 -0.3135 0.9191 0.236 Uiso 0.507(11) 1 calc PR A 2
H27I H 1.0018 -0.3583 0.9287 0.236 Uiso 0.507(11) 1 calc PR A 2
O1 O 0.6727(2) 0.64639(15) 0.76234(11) 0.0991(9) Uani 1 1 d . . .
O2 O 0.76511(14) -0.07772(11) 0.81238(6) 0.0478(4) Uani 1 1 d . . .
O3 O 0.80440(19) -0.18340(12) 0.75331(7) 0.0647(5) Uani 1 1 d . . .
H3A H 0.7695 -0.2313 0.7620 0.097 Uiso 1 1 calc R . .
C1' C 0.0159(3) 0.1498(3) 0.91094(12) 0.0823(10) Uani 1 1 d . . .
H1'A H 0.0124 0.0819 0.9131 0.099 Uiso 1 1 calc R . .
C2' C -0.0767(3) 0.2009(5) 0.92014(12) 0.0974(15) Uani 1 1 d . . .
H2'A H -0.1407 0.1674 0.9287 0.117 Uiso 1 1 calc R . .
C3' C -0.0797(3) 0.3064(4) 0.91716(12) 0.0914(13) Uani 1 1 d . . .
C4' C 0.0247(3) 0.3536(3) 0.90780(11) 0.0814(10) Uani 1 1 d . . .
H4'A H 0.0265 0.4217 0.9075 0.098 Uiso 1 1 calc R . .
C5' C 0.1197(3) 0.3054(3) 0.89945(9) 0.0671(8) Uani 1 1 d . . .
C6' C 0.2263(3) 0.3586(3) 0.89174(12) 0.0754(9) Uani 1 1 d . . .
H6'A H 0.2151 0.4281 0.8968 0.090 Uiso 1 1 calc R . .
H6'B H 0.2495 0.3497 0.8610 0.090 Uiso 1 1 calc R . .
C7' C 0.3172(2) 0.3214(2) 0.92273(10) 0.0630(7) Uani 1 1 d . . .
H7'A H 0.2986 0.3383 0.9533 0.076 Uiso 1 1 calc R . .
H7'B H 0.3870 0.3531 0.9153 0.076 Uiso 1 1 calc R . .
C8' C 0.3310(2) 0.2108(2) 0.91899(8) 0.0504(6) Uani 1 1 d . . .
H8'A H 0.3525 0.1955 0.8882 0.060 Uiso 1 1 calc R . .
C9' C 0.2207(2) 0.1582(2) 0.92884(9) 0.0540(6) Uani 1 1 d . . .
H9'A H 0.1996 0.1772 0.9592 0.065 Uiso 1 1 calc R . .
C10' C 0.1242(2) 0.1949(3) 0.89750(9) 0.0637(7) Uani 1 1 d . . .
C11' C 0.2336(2) 0.0458(2) 0.92940(12) 0.0691(8) Uani 1 1 d . . .
H11C H 0.1658 0.0172 0.9412 0.083 Uiso 1 1 calc R . .
H11D H 0.2423 0.0229 0.8989 0.083 Uiso 1 1 calc R . .
C12' C 0.3320(2) 0.0093(2) 0.95702(10) 0.0627(7) Uani 1 1 d . . .
H12C H 0.3168 0.0201 0.9884 0.075 Uiso 1 1 calc R . .
H12D H 0.3410 -0.0606 0.9524 0.075 Uiso 1 1 calc R . .
C13' C 0.4391(2) 0.0613(2) 0.94443(8) 0.0493(6) Uani 1 1 d . . .
C14' C 0.4205(2) 0.1716(2) 0.94980(8) 0.0490(6) Uani 1 1 d . . .
H14B H 0.3925 0.1810 0.9802 0.059 Uiso 1 1 calc R . .
C15' C 0.5375(2) 0.2169(2) 0.94893(10) 0.0633(7) Uani 1 1 d . . .
H15C H 0.5411 0.2745 0.9679 0.076 Uiso 1 1 calc R . .
H15D H 0.5584 0.2353 0.9188 0.076 Uiso 1 1 calc R . .
C16' C 0.6135(3) 0.1347(2) 0.96682(10) 0.0673(8) Uani 1 1 d . . .
H16C H 0.6714 0.1199 0.9453 0.081 Uiso 1 1 calc R . .
H16D H 0.6484 0.1550 0.9945 0.081 Uiso 1 1 calc R . .
C17' C 0.5402(2) 0.0439(2) 0.97471(8) 0.0554(6) Uani 1 1 d . . .
H17B H 0.5136 0.0473 1.0056 0.066 Uiso 1 1 calc R . .
C18' C 0.4766(3) 0.0349(2) 0.89675(8) 0.0559(6) Uani 1 1 d . . .
H18C H 0.4153 0.0453 0.8762 0.067 Uiso 1 1 calc R . .
H18D H 0.5372 0.0777 0.8879 0.067 Uiso 1 1 calc R . .
C19' C 0.1447(3) 0.1632(3) 0.84780(11) 0.0826(10) Uani 1 1 d . . .
H19D H 0.0846 0.1862 0.8295 0.124 Uiso 1 1 calc R . .
H19E H 0.1488 0.0930 0.8461 0.124 Uiso 1 1 calc R . .
H19F H 0.2134 0.1910 0.8374 0.124 Uiso 1 1 calc R . .
C20' C 0.5931(2) -0.0566(2) 0.96858(9) 0.0608(7) Uani 1 1 d . . .
H20B H 0.5403 -0.1043 0.9809 0.073 Uiso 1 1 calc R . .
C21' C 0.7010(3) -0.0672(3) 0.99599(11) 0.0820(10) Uani 1 1 d . . .
H21D H 0.6868 -0.0496 1.0265 0.123 Uiso 1 1 calc R . .
H21E H 0.7572 -0.0249 0.9839 0.123 Uiso 1 1 calc R . .
H21F H 0.7262 -0.1340 0.9947 0.123 Uiso 1 1 calc R . .
C22' C 0.6109(2) -0.0850(2) 0.91922(9) 0.0585(7) Uani 1 1 d . . .
C23' C 0.6298(3) -0.1941(2) 0.91202(11) 0.0697(8) Uani 1 1 d . . .
H23B H 0.6436 -0.2049 0.8805 0.084 Uiso 1 1 calc R . .
H23C H 0.6967 -0.2128 0.9280 0.084 Uiso 1 1 calc R . .
C24' C 0.5365(3) -0.2623(3) 0.92648(14) 0.0826(10) Uani 1 1 d . . .
H24C H 0.5251 -0.2544 0.9583 0.099 Uiso 1 1 calc R . .
H24D H 0.4685 -0.2420 0.9116 0.099 Uiso 1 1 calc R . .
C25' C 0.5552(4) -0.3691(3) 0.91695(15) 0.0941(12) Uani 1 1 d . . .
H25A H 0.5716 -0.3739 0.8850 0.113 Uiso 1 1 calc R . .
C26' C 0.4505(5) -0.4274(4) 0.9246(3) 0.157(3) Uani 1 1 d . . .
H26D H 0.3898 -0.3971 0.9090 0.236 Uiso 1 1 calc R . .
H26E H 0.4342 -0.4291 0.9560 0.236 Uiso 1 1 calc R . .
H26F H 0.4607 -0.4930 0.9138 0.236 Uiso 1 1 calc R . .
C27' C 0.6530(5) -0.4120(4) 0.9407(2) 0.135(2) Uani 1 1 d . . .
H27D H 0.6601 -0.4800 0.9329 0.203 Uiso 1 1 calc R . .
H27E H 0.6425 -0.4059 0.9723 0.203 Uiso 1 1 calc R . .
H27F H 0.7193 -0.3776 0.9320 0.203 Uiso 1 1 calc R . .
O1' O -0.1672(2) 0.3511(3) 0.92237(12) 0.1318(14) Uani 1 1 d . . .
O2' O 0.51234(18) -0.06494(15) 0.89419(6) 0.0625(5) Uani 1 1 d . . .
O3' O 0.70144(18) -0.03153(16) 0.90232(7) 0.0695(6) Uani 1 1 d . . .
H3'A H 0.7142 -0.0488 0.8766 0.104 Uiso 1 1 calc R . .

loop_
_atom_site_aniso_label
_atom_site_aniso_U_11
_atom_site_aniso_U_22
_atom_site_aniso_U_33
_atom_site_aniso_U_23
_atom_site_aniso_U_13
_atom_site_aniso_U_12
C1 0.0793(19) 0.0500(15) 0.0575(14) -0.0146(12) -0.0041(14) 0.0161(14)
C2 0.079(2) 0.0459(15) 0.086(2) -0.0242(14) -0.0124(17) 0.0091(15)
C3 0.0623(17) 0.0364(13) 0.101(2) -0.0035(14) 0.0037(16) 0.0031(12)
C4 0.0549(15) 0.0417(12) 0.0710(16) 0.0105(12) 0.0022(13) 0.0044(11)
C5 0.0401(12) 0.0403(12) 0.0573(13) 0.0054(10) 0.0028(10) 0.0071(10)
C6 0.0529(14) 0.0468(13) 0.0631(15) 0.0086(11) -0.0125(12) 0.0057(12)
C7 0.0646(15) 0.0468(13) 0.0462(12) -0.0006(10) -0.0097(11) 0.0060(12)
C8 0.0371(11) 0.0318(10) 0.0446(11) 0.0004(8) -0.0029(9) -0.0014(9)
C9 0.0394(11) 0.0307(10) 0.0414(10) -0.0012(8) 0.0011(9) 0.0004(9)
C10 0.0480(12) 0.0352(11) 0.0498(12) 0.0008(9) 0.0045(10) 0.0052(10)
C11 0.0627(15) 0.0394(11) 0.0425(11) -0.0055(9) -0.0069(11) 0.0088(11)
C12 0.0473(13) 0.0373(11) 0.0559(13) -0.0011(10) -0.0151(11) 0.0021(10)
C13 0.0364(10) 0.0310(10) 0.0465(11) -0.0022(8) -0.0003(9) -0.0003(9)
C14 0.0446(12) 0.0322(10) 0.0442(11) -0.0021(9) 0.0018(9) -0.0016(9)
C15 0.0844(19) 0.0463(13) 0.0470(13) -0.0067(11) 0.0005(13) 0.0042(14)
C16 0.095(2) 0.0533(15) 0.0577(15) -0.0025(12) 0.0235(15) 0.0166(16)
C17 0.0433(13) 0.0391(11) 0.0693(15) 0.0018(11) 0.0138(12) 0.0021(10)
C18 0.0380(11) 0.0370(11) 0.0539(12) 0.0018(9) 0.0000(10) -0.0008(10)
C19 0.0592(16) 0.0629(16) 0.0747(17) 0.0142(14) 0.0249(14) 0.0117(14)
C20 0.0437(13) 0.0449(13) 0.0796(17) 0.0017(13) 0.0076(12) 0.0085(11)
C21 0.073(2) 0.0668(19) 0.141(3) 0.021(2) 0.044(2) 0.0304(18)
C22 0.0533(14) 0.0329(11) 0.0652(15) -0.0019(10) 0.0031(12) 0.0037(11)
C23 0.0691(17) 0.0417(13) 0.0808(19) 0.0047(13) -0.0016(15) 0.0104(13)
C24 0.102(3) 0.0583(18) 0.093(2) 0.0115(17) -0.022(2) 0.0091(19)
C25 0.207(10) 0.082(6) 0.109(8) 0.051(6) -0.051(7) -0.021(7)
C26 0.218(14) 0.145(10) 0.210(14) 0.074(10) -0.132(12) -0.027(11)
C27 0.253(16) 0.124(9) 0.136(10) 0.010(8) -0.043(11) 0.095(11)
C25B 0.219(10) 0.124(8) 0.126(9) 0.064(7) -0.081(8) -0.031(8)
C26B 0.170(11) 0.130(8) 0.083(6) 0.002(5) -0.038(6) 0.034(8)
C27B 0.190(13) 0.130(9) 0.153(11) 0.066(8) -0.055(10) -0.032(10)
O1 0.1016(19) 0.0429(11) 0.153(3) 0.0109(13) -0.0119(18) -0.0154(13)
O2 0.0492(9) 0.0370(8) 0.0572(9) 0.0058(7) 0.0044(8) 0.0041(7)
O3 0.0857(14) 0.0391(9) 0.0693(11) -0.0065(8) -0.0006(11) -0.0043(10)
C1' 0.0519(17) 0.112(3) 0.083(2) 0.003(2) -0.0114(16) -0.0141(19)
C2' 0.0429(17) 0.175(5) 0.074(2) 0.004(3) -0.0069(15) -0.011(2)
C3' 0.065(2) 0.146(4) 0.0632(19) -0.019(2) -0.0092(16) 0.020(3)
C4' 0.072(2) 0.113(3) 0.0600(17) -0.0116(18) -0.0089(16) 0.023(2)
C5' 0.0611(17) 0.089(2) 0.0511(14) -0.0009(15) -0.0030(13) 0.0109(17)
C6' 0.075(2) 0.0724(19) 0.078(2) 0.0095(16) 0.0066(16) 0.0062(18)
C7' 0.0561(15) 0.0630(17) 0.0697(17) 0.0007(14) 0.0057(13) -0.0060(14)
C8' 0.0459(13) 0.0591(15) 0.0461(12) -0.0030(11) 0.0062(10) -0.0060(12)
C9' 0.0448(13) 0.0677(17) 0.0494(13) -0.0011(12) 0.0037(11) -0.0083(13)
C10' 0.0492(14) 0.086(2) 0.0558(15) -0.0036(14) -0.0007(12) -0.0049(15)
C11' 0.0520(15) 0.0716(19) 0.084(2) 0.0020(16) -0.0026(15) -0.0195(15)
C12' 0.0569(16) 0.0614(16) 0.0699(17) 0.0082(14) 0.0037(13) -0.0101(14)
C13' 0.0456(13) 0.0618(15) 0.0404(11) 0.0022(11) 0.0012(10) -0.0061(12)
C14' 0.0487(13) 0.0576(15) 0.0405(11) -0.0019(10) 0.0027(10) -0.0075(12)
C15' 0.0521(15) 0.0718(18) 0.0661(16) -0.0011(14) -0.0042(13) -0.0137(15)
C16' 0.0533(16) 0.085(2) 0.0637(16) -0.0040(15) -0.0121(13) -0.0130(16)
C17' 0.0552(15) 0.0725(17) 0.0385(11) 0.0013(11) -0.0033(11) -0.0015(14)
C18' 0.0608(16) 0.0653(16) 0.0417(12) -0.0013(11) -0.0063(11) 0.0044(14)
C19' 0.078(2) 0.109(3) 0.0612(17) -0.0134(17) -0.0128(16) 0.007(2)
C20' 0.0584(16) 0.0775(19) 0.0465(13) 0.0097(13) -0.0004(12) -0.0018(15)
C21' 0.076(2) 0.104(3) 0.0657(18) 0.0099(18) -0.0158(16) 0.013(2)
C22' 0.0528(15) 0.0664(17) 0.0562(14) 0.0044(13) 0.0037(12) 0.0023(14)
C23' 0.0649(18) 0.074(2) 0.0700(17) 0.0043(15) 0.0052(15) 0.0074(16)
C24' 0.078(2) 0.073(2) 0.097(2) 0.0020(19) 0.012(2) -0.0002(19)
C25' 0.112(3) 0.070(2) 0.100(3) -0.011(2) 0.014(2) -0.009(2)
C26' 0.160(6) 0.090(3) 0.221(7) -0.009(4) 0.006(5) -0.047(4)
C27' 0.159(5) 0.081(3) 0.167(5) 0.015(3) -0.010(4) 0.027(3)
O1' 0.0654(16) 0.205(4) 0.125(2) -0.037(2) -0.0048(16) 0.042(2)
O2' 0.0666(12) 0.0693(12) 0.0515(10) -0.0050(9) -0.0073(9) 0.0070(10)
O3' 0.0663(13) 0.0788(14) 0.0633(11) 0.0039(10) 0.0144(10) -0.0021(11)

loop_
_atom_type_symbol
_atom_type_description
_atom_type_scat_dispersion_real
_atom_type_scat_dispersion_imag
_atom_type_scat_source
C C 0.0033 0.0000 'International Tables Vol C Tables 4.2.6.8 and 6.1.1.4'
H H 0.0000 0.0000 'International Tables Vol C Tables 4.2.6.8 and 6.1.1.4'
O O 0.0106 0.0000 'International Tables Vol C Tables 4.2.6.8 and 6.1.1.4'

loop_
_geom_angle_atom_site_label_1
_geom_angle_atom_site_label_2
_geom_angle_atom_site_label_3
_geom_angle
C2 C1 C10 124.5(3)
C2 C1 H1A 117.8
C10 C1 H1A 117.8
C1 C2 C3 121.8(3)
C1 C2 H2A 119.1
C3 C2 H2A 119.1
O1 C3 C4 121.6(3)
O1 C3 C2 122.3(3)
C4 C3 C2 116.2(2)
C5 C4 C3 123.4(3)
C5 C4 H4A 118.3
C3 C4 H4A 118.3
C4 C5 C6 121.5(2)
C4 C5 C10 122.5(2)
C6 C5 C10 115.8(2)
C5 C6 C7 108.7(2)
C5 C6 H6A 109.9
C7 C6 H6A 109.9
C5 C6 H6B 109.9
C7 C6 H6B 109.9
H6A C6 H6B 108.3
C8 C7 C6 112.7(2)
C8 C7 H7A 109.1
C6 C7 H7A 109.1
C8 C7 H7B 109.1
C6 C7 H7B 109.1
H7A C7 H7B 107.8
C14 C8 C7 111.27(19)
C14 C8 C9 106.12(17)
C7 C8 C9 112.14(17)
C14 C8 H8A 109.1
C7 C8 H8A 109.1
C9 C8 H8A 109.1
C11 C9 C8 110.37(17)
C11 C9 C10 114.16(18)
C8 C9 C10 113.76(18)
C11 C9 H9A 105.9
C8 C9 H9A 105.9
C10 C9 H9A 105.9
C1 C10 C5 111.6(2)
C1 C10 C19 108.7(2)
C5 C10 C19 109.8(2)
C1 C10 C9 108.1(2)
C5 C10 C9 106.83(18)
C19 C10 C9 111.88(19)
C12 C11 C9 111.87(19)
C12 C11 H11A 109.2
C9 C11 H11A 109.2
C12 C11 H11B 109.2
C9 C11 H11B 109.2
H11A C11 H11B 107.9
C13 C12 C11 111.87(19)
C13 C12 H12A 109.2
C11 C12 H12A 109.2
C13 C12 H12B 109.2
C11 C12 H12B 109.2
H12A C12 H12B 107.9
C12 C13 C18 110.23(19)
C12 C13 C14 109.39(17)
C18 C13 C14 113.27(18)
C12 C13 C17 116.10(19)
C18 C13 C17 107.31(18)
C14 C13 C17 100.32(18)
C8 C14 C15 121.2(2)
C8 C14 C13 115.23(18)
C15 C14 C13 104.17(17)
C8 C14 H14A 104.9
C15 C14 H14A 104.9
C13 C14 H14A 104.9
C14 C15 C16 103.1(2)
C14 C15 H15A 111.1
C16 C15 H15A 111.1
C14 C15 H15B 111.1
C16 C15 H15B 111.1
H15A C15 H15B 109.1
C15 C16 C17 106.8(2)
C15 C16 H16A 110.4
C17 C16 H16A 110.4
C15 C16 H16B 110.4
C17 C16 H16B 110.4
H16A C16 H16B 108.6
C20 C17 C13 113.7(2)
C20 C17 C16 117.2(2)
C13 C17 C16 104.4(2)
C20 C17 H17A 107.0
C13 C17 H17A 107.0
C16 C17 H17A 107.0
O2 C18 C13 111.62(18)
O2 C18 H18A 109.3
C13 C18 H18A 109.3
O2 C18 H18B 109.3
C13 C18 H18B 109.3
H18A C18 H18B 108.0
C10 C19 H19A 109.5
C10 C19 H19B 109.5
H19A C19 H19B 109.5
C10 C19 H19C 109.5
H19A C19 H19C 109.5
H19B C19 H19C 109.5
C21 C20 C17 111.4(3)
C21 C20 C22 112.8(2)
C17 C20 C22 112.7(2)
C21 C20 H20A 106.5
C17 C20 H20A 106.5
C22 C20 H20A 106.5
C20 C21 H21A 109.5
C20 C21 H21B 109.5
H21A C21 H21B 109.5
C20 C21 H21C 109.5
H21A C21 H21C 109.5
H21B C21 H21C 109.5
O3 C22 O2 109.7(2)
O3 C22 C23 109.7(2)
O2 C22 C23 106.1(2)
O3 C22 C20 109.0(2)
O2 C22 C20 108.34(18)
C23 C22 C20 113.9(2)
C24 C23 C22 117.6(2)
C24 C23 H23A 107.9
C22 C23 H23A 107.9
C24 C23 H23D 107.9
C22 C23 H23D 107.9
H23A C23 H23D 107.2
C25B C24 C23 118.6(6)
C23 C24 C25 116.7(5)
C25B C24 H24M 107.7
C23 C24 H24M 107.7
C25 C24 H24M 121.9
C25B C24 H24N 107.7
C23 C24 H24N 107.7
C25 C24 H24N 93.6
H24M C24 H24N 107.1
C25B C24 H24A 120.0
C23 C24 H24A 108.2
C25 C24 H24A 108.2
H24M C24 H24A 90.5
C25B C24 H24B 91.7
C23 C24 H24B 108.6
C25 C24 H24B 107.4
H24N C24 H24B 122.8
H24A C24 H24B 107.5
C27 C25 C24 108.3(12)
C27 C25 C26 76.9(12)
C24 C25 C26 101.6(10)
C27 C25 H25B 120.4
C24 C25 H25B 120.4
C26 C25 H25B 120.4
C25 C26 H26A 109.5
C25 C26 H26B 109.5
H26A C26 H26B 109.5
C25 C26 H26C 109.5
H26A C26 H26C 109.5
H26B C26 H26C 109.5
C25 C27 H27A 109.5
C25 C27 H27B 109.5
H27A C27 H27B 109.5
C25 C27 H27C 109.5
H27A C27 H27C 109.5
H27B C27 H27C 109.5
C24 C25B C27B 121.6(15)
C24 C25B C26B 110.3(13)
C27B C25B C26B 91.4(12)
C24 C25B H25C 110.6
C27B C25B H25C 110.6
C26B C25B H25C 110.6
C25B C26B H26G 109.5
C25B C26B H26H 109.5
H26G C26B H26H 109.5
C25B C26B H26I 109.5
H26G C26B H26I 109.5
H26H C26B H26I 109.5
C25B C27B H27G 109.5
C25B C27B H27H 109.5
H27G C27B H27H 109.5
C25B C27B H27I 109.5
H27G C27B H27I 109.5
H27H C27B H27I 109.5
C22 O2 C18 114.06(18)
C22 O3 H3A 109.5
C2' C1' C10' 124.3(4)
C2' C1' H1'A 117.8
C10' C1' H1'A 117.8
C1' C2' C3' 121.7(4)
C1' C2' H2'A 119.1
C3' C2' H2'A 119.1
O1' C3' C4' 123.4(5)
O1' C3' C2' 120.7(5)
C4' C3' C2' 115.9(4)
C5' C4' C3' 124.1(4)
C5' C4' H4'A 118.0
C3' C4' H4'A 118.0
C4' C5' C6' 121.5(3)
C4' C5' C10' 121.8(3)
C6' C5' C10' 116.7(3)
C5' C6' C7' 111.1(3)
C5' C6' H6'A 109.4
C7' C6' H6'A 109.4
C5' C6' H6'B 109.4
C7' C6' H6'B 109.4
H6'A C6' H6'B 108.0
C6' C7' C8' 111.4(3)
C6' C7' H7'A 109.3
C8' C7' H7'A 109.3
C6' C7' H7'B 109.3
C8' C7' H7'B 109.3
H7'A C7' H7'B 108.0
C14' C8' C7' 112.5(2)
C14' C8' C9' 109.3(2)
C7' C8' C9' 110.8(2)
C14' C8' H8'A 108.0
C7' C8' H8'A 108.0
C9' C8' H8'A 108.0
C8' C9' C11' 112.4(2)
C8' C9' C10' 111.9(2)
C11' C9' C10' 113.4(2)
C8' C9' H9'A 106.2
C11' C9' H9'A 106.2
C10' C9' H9'A 106.2
C1' C10' C5' 111.7(3)
C1' C10' C19' 106.2(3)
C5' C10' C19' 108.5(3)
C1' C10' C9' 110.5(3)
C5' C10' C9' 108.7(3)
C19' C10' C9' 111.2(3)
C12' C11' C9' 114.1(3)
C12' C11' H11C 108.7
C9' C11' H11C 108.7
C12' C11' H11D 108.7
C9' C11' H11D 108.7
H11C C11' H11D 107.6
C13' C12' C11' 111.7(2)
C13' C12' H12C 109.3
C11' C12' H12C 109.3
C13' C12' H12D 109.3
C11' C12' H12D 109.3
H12C C12' H12D 107.9
C12' C13' C14' 108.0(2)
C12' C13' C17' 116.9(2)
C14' C13' C17' 101.9(2)
C12' C13' C18' 111.7(2)
C14' C13' C18' 111.7(2)
C17' C13' C18' 106.3(2)
C8' C14' C13' 112.8(2)
C8' C14' C15' 119.8(2)
C13' C14' C15' 105.1(2)
C8' C14' H14B 106.1
C13' C14' H14B 106.1
C15' C14' H14B 106.1
C14' C15' C16' 104.1(2)
C14' C15' H15C 110.9
C16' C15' H15C 110.9
C14' C15' H15D 110.9
C16' C15' H15D 110.9
H15C C15' H15D 109.0
C17' C16' C15' 107.4(2)
C17' C16' H16C 110.2
C15' C16' H16C 110.2
C17' C16' H16D 110.2
C15' C16' H16D 110.2
H16C C16' H16D 108.5
C20' C17' C13' 113.5(2)
C20' C17' C16' 117.9(2)
C13' C17' C16' 103.7(2)
C20' C17' H17B 107.0
C13' C17' H17B 107.0
C16' C17' H17B 107.0
O2' C18' C13' 111.1(2)
O2' C18' H18C 109.4
C13' C18' H18C 109.4
O2' C18' H18D 109.4
C13' C18' H18D 109.4
H18C C18' H18D 108.0
C10' C19' H19D 109.5
C10' C19' H19E 109.5
H19D C19' H19E 109.5
C10' C19' H19F 109.5
H19D C19' H19F 109.5
H19E C19' H19F 109.5
C17' C20' C21' 111.9(3)
C17' C20' C22' 113.5(2)
C21' C20' C22' 111.7(3)
C17' C20' H20B 106.4
C21' C20' H20B 106.4
C22' C20' H20B 106.4
C20' C21' H21D 109.5
C20' C21' H21E 109.5
H21D C21' H21E 109.5
C20' C21' H21F 109.5
H21D C21' H21F 109.5
H21E C21' H21F 109.5
O3' C22' O2' 110.7(2)
O3' C22' C23' 110.0(2)
O2' C22' C23' 103.7(3)
O3' C22' C20' 108.8(2)
O2' C22' C20' 109.9(2)
C23' C22' C20' 113.7(2)
C24' C23' C22' 116.6(3)
C24' C23' H23B 108.1
C22' C23' H23B 108.1
C24' C23' H23C 108.1
C22' C23' H23C 108.1
H23B C23' H23C 107.3
C25' C24' C23' 115.4(3)
C25' C24' H24C 108.4
C23' C24' H24C 108.4
C25' C24' H24D 108.4
C23' C24' H24D 108.4
H24C C24' H24D 107.5
C27' C25' C24' 114.1(4)
C27' C25' C26' 112.2(4)
C24' C25' C26' 110.9(4)
C27' C25' H25A 106.3
C24' C25' H25A 106.3
C26' C25' H25A 106.3
C25' C26' H26D 109.5
C25' C26' H26E 109.5
H26D C26' H26E 109.5
C25' C26' H26F 109.5
H26D C26' H26F 109.5
H26E C26' H26F 109.5
C25' C27' H27D 109.5
C25' C27' H27E 109.5
H27D C27' H27E 109.5
C25' C27' H27F 109.5
H27D C27' H27F 109.5
H27E C27' H27F 109.5
C22' O2' C18' 113.8(2)
C22' O3' H3'A 109.5

loop_
_geom_bond_atom_site_label_1
_geom_bond_atom_site_label_2
_geom_bond_distance
C1 C2 1.324(4)
C1 C10 1.498(4)
C1 H1A 0.9300
C2 C3 1.454(5)
C2 H2A 0.9300
C3 O1 1.238(3)
C3 C4 1.438(4)
C4 C5 1.335(3)
C4 H4A 0.9300
C5 C6 1.499(4)
C5 C10 1.511(3)
C6 C7 1.526(4)
C6 H6A 0.9700
C6 H6B 0.9700
C7 C8 1.526(3)
C7 H7A 0.9700
C7 H7B 0.9700
C8 C14 1.525(3)
C8 C9 1.545(3)
C8 H8A 0.9800
C9 C11 1.536(3)
C9 C10 1.573(3)
C9 H9A 0.9800
C10 C19 1.541(4)
C11 C12 1.530(3)
C11 H11A 0.9700
C11 H11B 0.9700
C12 C13 1.527(3)
C12 H12A 0.9700
C12 H12B 0.9700
C13 C18 1.530(3)
C13 C14 1.535(3)
C13 C17 1.535(3)
C14 C15 1.532(3)
C14 H14A 0.9800
C15 C16 1.545(4)
C15 H15A 0.9700
C15 H15B 0.9700
C16 C17 1.547(4)
C16 H16A 0.9700
C16 H16B 0.9700
C17 C20 1.532(4)
C17 H17A 0.9800
C18 O2 1.441(3)
C18 H18A 0.9700
C18 H18B 0.9700
C19 H19A 0.9600
C19 H19B 0.9600
C19 H19C 0.9600
C20 C21 1.529(4)
C20 C22 1.536(4)
C20 H20A 0.9800
C21 H21A 0.9600
C21 H21B 0.9600
C21 H21C 0.9600
C22 O3 1.414(3)
C22 O2 1.437(3)
C22 C23 1.524(4)
C23 C24 1.504(5)
C23 H23A 0.9700
C23 H23D 0.9700
C24 C25B 1.40(2)
C24 C25 1.59(2)
C24 H24M 0.9700
C24 H24N 0.9700
C24 H24A 0.9700
C24 H24B 0.9700
C25 C27 1.462(10)
C25 C26 1.616(10)
C25 H25B 0.9800
C26 H26A 0.9600
C26 H26B 0.9600
C26 H26C 0.9600
C27 H27A 0.9600
C27 H27B 0.9600
C27 H27C 0.9600
C25B C27B 1.470(10)
C25B C26B 1.595(10)
C25B H25C 0.9800
C26B H26G 0.9600
C26B H26H 0.9600
C26B H26I 0.9600
C27B H27G 0.9600
C27B H27H 0.9600
C27B H27I 0.9600
O3 H3A 0.8200
C1' C2' 1.342(6)
C1' C10' 1.495(4)
C1' H1'A 0.9300
C2' C3' 1.442(7)
C2' H2'A 0.9300
C3' O1' 1.225(5)
C3' C4' 1.438(6)
C4' C5' 1.341(5)
C4' H4'A 0.9300
C5' C6' 1.491(5)
C5' C10' 1.509(5)
C6' C7' 1.520(4)
C6' H6'A 0.9700
C6' H6'B 0.9700
C7' C8' 1.522(4)
C7' H7'A 0.9700
C7' H7'B 0.9700
C8' C14' 1.515(4)
C8' C9' 1.535(3)
C8' H8'A 0.9800
C9' C11' 1.541(4)
C9' C10' 1.574(4)
C9' H9'A 0.9800
C10' C19' 1.569(4)
C11' C12' 1.527(4)
C11' H11C 0.9700
C11' H11D 0.9700
C12' C13' 1.517(4)
C12' H12C 0.9700
C12' H12D 0.9700
C13' C14' 1.529(4)
C13' C17' 1.534(4)
C13' C18' 1.540(3)
C14' C15' 1.536(4)
C14' H14B 0.9800
C15' C16' 1.543(4)
C15' H15C 0.9700
C15' H15D 0.9700
C16' C17' 1.539(4)
C16' H16C 0.9700
C16' H16D 0.9700
C17' C20' 1.522(4)
C17' H17B 0.9800
C18' O2' 1.430(3)
C18' H18C 0.9700
C18' H18D 0.9700
C19' H19D 0.9600
C19' H19E 0.9600
C19' H19F 0.9600
C20' C21' 1.541(4)
C20' C22' 1.543(4)
C20' H20B 0.9800
C21' H21D 0.9600
C21' H21E 0.9600
C21' H21F 0.9600
C22' O3' 1.404(3)
C22' O2' 1.428(3)
C22' C23' 1.521(4)
C23' C24' 1.520(5)
C23' H23B 0.9700
C23' H23C 0.9700
C24' C25' 1.502(5)
C24' H24C 0.9700
C24' H24D 0.9700
C25' C27' 1.493(7)
C25' C26' 1.506(6)
C25' H25A 0.9800
C26' H26D 0.9600
C26' H26E 0.9600
C26' H26F 0.9600
C27' H27D 0.9600
C27' H27E 0.9600
C27' H27F 0.9600
O3' H3'A 0.8200

loop_
_geom_hbond_atom_site_label_D
_geom_hbond_atom_site_label_H
_geom_hbond_atom_site_label_A
_geom_hbond_distance_DH
_geom_hbond_distance_HA
_geom_hbond_distance_DA
_geom_hbond_angle_DHA
_geom_hbond_site_symmetry_A
O3' H3'A O2 0.82 2.06 2.870(3) 171.6 .
O3 H3A O1 0.82 2.03 2.823(3) 161.5 1_545

loop_
_geom_torsion_atom_site_label_1
_geom_torsion_atom_site_label_2
_geom_torsion_atom_site_label_3
_geom_torsion_atom_site_label_4
_geom_torsion
C10 C1 C2 C3 2.4(5)
C1 C2 C3 O1 179.5(3)
C1 C2 C3 C4 -0.9(5)
O1 C3 C4 C5 179.4(3)
C2 C3 C4 C5 -0.3(4)
C3 C4 C5 C6 -174.0(3)
C3 C4 C5 C10 -0.1(4)
C4 C5 C6 C7 113.6(3)
C10 C5 C6 C7 -60.7(3)
C5 C6 C7 C8 54.8(3)
C6 C7 C8 C14 -169.8(2)
C6 C7 C8 C9 -51.1(3)
C14 C8 C9 C11 -58.9(2)
C7 C8 C9 C11 179.4(2)
C14 C8 C9 C10 171.30(17)
C7 C8 C9 C10 49.6(3)
C2 C1 C10 C5 -2.6(4)
C2 C1 C10 C19 -123.8(3)
C2 C1 C10 C9 114.6(3)
C4 C5 C10 C1 1.4(3)
C6 C5 C10 C1 175.7(2)
C4 C5 C10 C19 121.9(3)
C6 C5 C10 C19 -63.8(3)
C4 C5 C10 C9 -116.6(3)
C6 C5 C10 C9 57.7(3)
C11 C9 C10 C1 61.3(3)
C8 C9 C10 C1 -170.8(2)
C11 C9 C10 C5 -178.5(2)
C8 C9 C10 C5 -50.6(2)
C11 C9 C10 C19 -58.3(3)
C8 C9 C10 C19 69.6(3)
C8 C9 C11 C12 59.2(3)
C10 C9 C11 C12 -171.17(19)
C9 C11 C12 C13 -54.7(3)
C11 C12 C13 C18 -74.3(2)
C11 C12 C13 C14 50.8(3)
C11 C12 C13 C17 163.4(2)
C7 C8 C14 C15 -51.4(3)
C9 C8 C14 C15 -173.7(2)
C7 C8 C14 C13 -178.46(19)
C9 C8 C14 C13 59.3(2)
C12 C13 C14 C8 -55.9(3)
C18 C13 C14 C8 67.5(2)
C17 C13 C14 C8 -178.45(18)
C12 C13 C14 C15 168.8(2)
C18 C13 C14 C15 -67.8(2)
C17 C13 C14 C15 46.3(2)
C8 C14 C15 C16 -167.3(2)
C13 C14 C15 C16 -35.4(3)
C14 C15 C16 C17 10.7(3)
C12 C13 C17 C20 74.7(3)
C18 C13 C17 C20 -49.1(3)
C14 C13 C17 C20 -167.6(2)
C12 C13 C17 C16 -156.3(2)
C18 C13 C17 C16 79.9(2)
C14 C13 C17 C16 -38.6(2)
C15 C16 C17 C20 144.5(2)
C15 C16 C17 C13 17.7(3)
C12 C13 C18 O2 -71.5(2)
C14 C13 C18 O2 165.58(18)
C17 C13 C18 O2 55.8(2)
C13 C17 C20 C21 176.7(3)
C16 C17 C20 C21 54.5(3)
C13 C17 C20 C22 48.7(3)
C16 C17 C20 C22 -73.4(3)
C21 C20 C22 O3 -58.7(3)
C17 C20 C22 O3 68.5(3)
C21 C20 C22 O2 -178.0(3)
C17 C20 C22 O2 -50.8(3)
C21 C20 C22 C23 64.2(4)
C17 C20 C22 C23 -168.6(2)
O3 C22 C23 C24 174.4(3)
O2 C22 C23 C24 -67.2(3)
C20 C22 C23 C24 51.9(4)
C22 C23 C24 C25B -169.5(9)
C22 C23 C24 C25 171.6(6)
C25B C24 C25 C27 -42(3)
C23 C24 C25 C27 59.2(13)
C25B C24 C25 C26 38(3)
C23 C24 C25 C26 139.1(11)
C23 C24 C25B C27B -44(2)
C25 C24 C25B C27B 44(3)
C23 C24 C25B C26B -149.2(10)
C25 C24 C25B C26B -61(3)
O3 C22 O2 C18 -59.0(2)
C23 C22 O2 C18 -177.4(2)
C20 C22 O2 C18 59.8(3)
C13 C18 O2 C22 -65.1(2)
C10' C1' C2' C3' 0.9(6)
C1' C2' C3' O1' 174.4(4)
C1' C2' C3' C4' -5.5(6)
O1' C3' C4' C5' -175.9(4)
C2' C3' C4' C5' 4.0(5)
C3' C4' C5' C6' -177.6(3)
C3' C4' C5' C10' 2.3(5)
C4' C5' C6' C7' 126.5(3)
C10' C5' C6' C7' -53.3(4)
C5' C6' C7' C8' 54.1(4)
C6' C7' C8' C14' -179.6(2)
C6' C7' C8' C9' -56.9(3)
C14' C8' C9' C11' -50.5(3)
C7' C8' C9' C11' -175.0(2)
C14' C8' C9' C10' -179.4(2)
C7' C8' C9' C10' 56.1(3)
C2' C1' C10' C5' 5.0(5)
C2' C1' C10' C19' -113.1(4)
C2' C1' C10' C9' 126.2(3)
C4' C5' C10' C1' -6.5(4)
C6' C5' C10' C1' 173.4(3)
C4' C5' C10' C19' 110.2(3)
C6' C5' C10' C19' -70.0(3)
C4' C5' C10' C9' -128.7(3)
C6' C5' C10' C9' 51.2(3)
C8' C9' C10' C1' -174.3(3)
C11' C9' C10' C1' 57.3(4)
C8' C9' C10' C5' -51.4(3)
C11' C9' C10' C5' -179.8(3)
C8' C9' C10' C19' 68.0(3)
C11' C9' C10' C19' -60.3(4)
C8' C9' C11' C12' 47.8(3)
C10' C9' C11' C12' 175.9(2)
C9' C11' C12' C13' -51.0(4)
C11' C12' C13' C14' 56.2(3)
C11' C12' C13' C17' 170.2(3)
C11' C12' C13' C18' -67.1(3)
C7' C8' C14' C13' -176.9(2)
C9' C8' C14' C13' 59.5(3)
C7' C8' C14' C15' -52.4(3)
C9' C8' C14' C15' -176.0(2)
C12' C13' C14' C8' -62.4(3)
C17' C13' C14' C8' 173.90(19)
C18' C13' C14' C8' 60.8(3)
C12' C13' C14' C15' 165.4(2)
C17' C13' C14' C15' 41.7(2)
C18' C13' C14' C15' -71.4(3)
C8' C14' C15' C16' -155.9(2)
C13' C14' C15' C16' -27.8(3)
C14' C15' C16' C17' 3.2(3)
C12' C13' C17' C20' 74.6(3)
C14' C13' C17' C20' -167.9(2)
C18' C13' C17' C20' -50.8(3)
C12' C13' C17' C16' -156.2(2)
C14' C13' C17' C16' -38.8(2)
C18' C13' C17' C16' 78.4(3)
C15' C16' C17' C20' 148.6(2)
C15' C16' C17' C13' 22.2(3)
C12' C13' C18' O2' -69.0(3)
C14' C13' C18' O2' 169.8(2)
C17' C13' C18' O2' 59.5(3)
C13' C17' C20' C21' 174.2(2)
C16' C17' C20' C21' 52.7(3)
C13' C17' C20' C22' 46.6(3)
C16' C17' C20' C22' -74.9(3)
C17' C20' C22' O3' 74.7(3)
C21' C20' C22' O3' -53.0(3)
C17' C20' C22' O2' -46.7(3)
C21' C20' C22' O2' -174.3(3)
C17' C20' C22' C23' -162.4(3)
C21' C20' C22' C23' 70.0(4)
O3' C22' C23' C24' -177.1(3)
O2' C22' C23' C24' -58.7(3)
C20' C22' C23' C24' 60.6(4)
C22' C23' C24' C25' 177.2(3)
C23' C24' C25' C27' 62.6(5)
C23' C24' C25' C26' -169.5(4)
O3' C22' O2' C18' -63.2(3)
C23' C22' O2' C18' 178.8(2)
C20' C22' O2' C18' 57.0(3)
C13' C18' O2' C22' -66.2(3)
